data_7114917
loop_
_publ_author_name
'Robinson, James J.'
'Buchanan, J. Grant'
'Kinsman, Richard G.'
'Mahon, Mary F.'
'Williams, Ian H.'
'Charlton, Michael H.'

_publ_section_title
;
 Evidence for \a-lactone intermediates in addition of aqueous bromine to
 disodium dimethyl-maleate and -fumarate
;
_journal_issue 5
_journal_name_full 'Chemical Communications'
_journal_page_first 485
_journal_paper_doi 10.1039/b100335f
_journal_year 2001
_chemical_formula_sum 'C6 H7 Br O4'
_chemical_formula_weight 223.03
_chemical_name_systematic
;
?
;
_space_group_IT_number 2
_symmetry_cell_setting triclinic
_symmetry_space_group_name_Hall '-P 1'
_symmetry_space_group_name_H-M 'P -1'
_atom_sites_solution_hydrogens geom
_atom_sites_solution_primary direct
_atom_sites_solution_secondary difmap
_audit_creation_method SHELXL-97
_cell_angle_alpha 81.379(11)
_cell_angle_beta 88.407(13)
_cell_angle_gamma 61.999(10)
_cell_formula_units_Z 2
_cell_length_a 6.0820(8)
_cell_length_b 6.3290(12)
_cell_length_c 11.666(2)
_cell_measurement_reflns_used 25
_cell_measurement_temperature 170(2)
_cell_measurement_theta_max 18
_cell_measurement_theta_min 12
_cell_volume 391.55(12)
_computing_data_reduction 'Denzo and Scalepack (otwinowski & Minor, 1997'
_computing_molecular_graphics 'ORTEX (P.McArdle, 1995)'
_computing_publication_material 'SHELXL-97/2 (Sheldrick,1997)'
_computing_structure_refinement 'SHELXL-97 (Sheldrick, 1997)'
_computing_structure_solution 'SHELXS-97 (Sheldrick, 1990)'
_diffrn_ambient_temperature 170(2)
_diffrn_measured_fraction_theta_full 0.989
_diffrn_measured_fraction_theta_max 0.989
_diffrn_measurement_device_type KappaCCD
_diffrn_measurement_method KappaCCD
_diffrn_radiation_monochromator graphite
_diffrn_radiation_source 'fine-focus sealed tube'
_diffrn_radiation_type MoK\a
_diffrn_radiation_wavelength 0.71070
_diffrn_reflns_av_R_equivalents 0.0669
_diffrn_reflns_av_sigmaI/netI 0.0592
_diffrn_reflns_limit_h_max 7
_diffrn_reflns_limit_h_min 0
_diffrn_reflns_limit_k_max 7
_diffrn_reflns_limit_k_min -6
_diffrn_reflns_limit_l_max 14
_diffrn_reflns_limit_l_min -14
_diffrn_reflns_number 4088
_diffrn_reflns_theta_full 26.37
_diffrn_reflns_theta_max 26.37
_diffrn_reflns_theta_min 3.54
_exptl_absorpt_coefficient_mu 5.212
_exptl_absorpt_correction_type none
_exptl_crystal_colour Colourless
_exptl_crystal_density_diffrn 1.892
_exptl_crystal_density_method 'not measured'
_exptl_crystal_description Needle
_exptl_crystal_F_000 220
_exptl_crystal_size_max 0.13
_exptl_crystal_size_mid 0.10
_exptl_crystal_size_min 0.08
_refine_diff_density_max 0.498
_refine_diff_density_min -0.665
_refine_diff_density_rms 0.100
_refine_ls_extinction_coef 0.020(7)
_refine_ls_extinction_expression Fc^*^=kFc[1+0.001xFc^2^\l^3^/sin(2\q)]^-1/4^
_refine_ls_extinction_method SHELXL
_refine_ls_goodness_of_fit_ref 0.341
_refine_ls_hydrogen_treatment mixed
_refine_ls_matrix_type full
_refine_ls_number_parameters 106
_refine_ls_number_reflns 1583
_refine_ls_number_restraints 0
_refine_ls_restrained_S_all 0.341
_refine_ls_R_factor_all 0.0369
_refine_ls_R_factor_gt 0.0332
_refine_ls_shift/su_max 0.001
_refine_ls_shift/su_mean 0.000
_refine_ls_structure_factor_coef Fsqd
_refine_ls_weighting_details 'calc w=1/[\s^2^(Fo^2^)+(0.1886P)^2^+11.3423P] where P=(Fo^2^+2Fc^2^)/3'
_refine_ls_weighting_scheme calc
_refine_ls_wR_factor_gt 0.0964
_refine_ls_wR_factor_ref 0.1050
_reflns_number_gt 1467
_reflns_number_total 1583
_reflns_threshold_expression >2sigma(I)
_cod_data_source_file b100335f.txt
_cod_data_source_block (Compound_3)k00gb2
_cod_depositor_comments
;
The following automatic conversions were performed:
'_atom_site_symetry_multiplicity' tag replaced with
'_atom_site_symmetry_multiplicity'.

Automatic conversion script
Id: cif_correct_tags 1440 2010-10-19 06:21:57Z saulius 

The following automatic conversions were performed:

'_symmetry_cell_setting' value 'Triclinic' changed to 'triclinic'
according to
/usr/data/users/saulius/automatic-downloads/retrospective/RSC/lib/dictionaries/cif_core.dic
dictionary named 'cif_core.dic' version 2.4.2 from 2011-04-26.

Automatic conversion script
Id: cif_fix_values 2281 2013-09-26 08:29:07Z andrius 
;
_cod_original_sg_symbol_H-M P-1
_cod_database_code 7114917

loop_
_symmetry_equiv_pos_as_xyz
'x, y, z'
'-x, -y, -z'

loop_
_atom_site_label
_atom_site_type_symbol
_atom_site_fract_x
_atom_site_fract_y
_atom_site_fract_z
_atom_site_U_iso_or_equiv
_atom_site_adp_type
_atom_site_occupancy
_atom_site_symmetry_multiplicity
_atom_site_calc_flag
_atom_site_refinement_flags
Br1 Br 0.39962(7) 0.44255(7) 0.85561(3) 0.0311(2) Uani 1 1 d .
O1 O -0.2477(6) 0.7153(6) 0.8254(3) 0.0382(7) Uani 1 1 d .
O2 O -0.1077(5) 0.5124(5) 0.6703(2) 0.0282(6) Uani 1 1 d .
O3 O 0.2307(5) 0.6089(5) 0.5611(2) 0.0297(6) Uani 1 1 d .
O4 O 0.5295(6) 0.2205(5) 0.5887(3) 0.0363(7) Uani 1 1 d .
H4 H 0.6127 0.2760 0.5483 0.050 Uiso 1 1 calc R
C1 C -0.0949(7) 0.5576(7) 0.7798(3) 0.0248(7) Uani 1 1 d .
C2 C 0.1608(7) 0.3423(7) 0.8114(3) 0.0233(7) Uani 1 1 d .
C3 C 0.1527(7) 0.3104(7) 0.6818(3) 0.0232(7) Uani 1 1 d .
C4 C 0.1647(8) 0.1437(8) 0.9039(3) 0.0299(8) Uani 1 1 d .
H4A H 0.1445 0.1963 0.9801 0.050 Uiso 1 1 calc R
H4B H 0.3241 -0.0038 0.9044 0.050 Uiso 1 1 calc R
H4C H 0.0280 0.1105 0.8869 0.050 Uiso 1 1 calc R
C5 C 0.1697(8) 0.0788(7) 0.6544(4) 0.0303(8) Uani 1 1 d .
H5A H 0.0389 0.0505 0.6933 0.050 Uiso 1 1 calc R
H5B H 0.3335 -0.0563 0.6817 0.041(14) Uiso 1 1 calc R
H5C H 0.1479 0.0911 0.5703 0.033(13) Uiso 1 1 calc R
C6 C 0.3097(7) 0.3980(7) 0.6034(3) 0.0237(7) Uani 1 1 d .

loop_
_atom_site_aniso_label
_atom_site_aniso_U_11
_atom_site_aniso_U_22
_atom_site_aniso_U_33
_atom_site_aniso_U_23
_atom_site_aniso_U_13
_atom_site_aniso_U_12
Br1 0.0285(3) 0.0407(3) 0.0313(3) -0.00530(17) -0.00201(16) -0.0220(2)
O1 0.0246(15) 0.0423(17) 0.0426(17) -0.0159(14) 0.0044(12) -0.0091(13)
O2 0.0198(13) 0.0300(14) 0.0308(14) -0.0055(11) -0.0007(10) -0.0080(11)
O3 0.0313(15) 0.0277(14) 0.0265(14) -0.0022(11) 0.0048(11) -0.0117(12)
O4 0.0290(15) 0.0285(15) 0.0414(17) 0.0013(12) 0.0124(12) -0.0078(12)
C1 0.0209(17) 0.0273(18) 0.0299(19) -0.0065(15) 0.0017(14) -0.0138(15)
C2 0.0210(17) 0.0291(18) 0.0230(17) -0.0026(14) 0.0012(13) -0.0148(15)
C3 0.0179(16) 0.0231(17) 0.0248(17) -0.0020(13) -0.0001(13) -0.0071(14)
C4 0.034(2) 0.034(2) 0.0244(18) -0.0016(15) 0.0020(15) -0.0189(18)
C5 0.031(2) 0.0276(19) 0.033(2) -0.0076(16) -0.0023(15) -0.0134(16)
C6 0.0257(18) 0.0268(18) 0.0194(16) -0.0060(14) 0.0028(13) -0.0123(15)

loop_
_atom_type_symbol
_atom_type_description
_atom_type_scat_dispersion_real
_atom_type_scat_dispersion_imag
_atom_type_scat_source
C C 0.0033 0.0016 'International Tables Vol C Tables 4.2.6.8 and 6.1.1.4'
H H 0.0000 0.0000 'International Tables Vol C Tables 4.2.6.8 and 6.1.1.4'
O O 0.0106 0.0060 'International Tables Vol C Tables 4.2.6.8 and 6.1.1.4'
Br Br -0.2901 2.4595 'International Tables Vol C Tables 4.2.6.8 and 6.1.1.4'

loop_
_geom_angle_atom_site_label_1
_geom_angle_atom_site_label_2
_geom_angle_atom_site_label_3
_geom_angle
C1 O2 C3 92.5(3)
O1 C1 O2 127.7(4)
O1 C1 C2 137.5(4)
O2 C1 C2 94.8(3)
C4 C2 C1 114.9(3)
C4 C2 C3 117.7(3)
C1 C2 C3 84.1(3)
C4 C2 Br1 109.9(3)
C1 C2 Br1 111.6(3)
C3 C2 Br1 116.4(2)
O2 C3 C6 107.0(3)
O2 C3 C5 112.6(3)
C6 C3 C5 112.7(3)
O2 C3 C2 88.1(3)
C6 C3 C2 114.3(3)
C5 C3 C2 119.0(3)
O3 C6 O4 126.0(3)
O3 C6 C3 121.9(3)
O4 C6 C3 112.1(3)

loop_
_geom_bond_atom_site_label_1
_geom_bond_atom_site_label_2
_geom_bond_distance
Br1 C2 1.945(4)
O1 C1 1.184(5)
O2 C1 1.362(5)
O2 C3 1.490(4)
O3 C6 1.212(5)
O4 C6 1.309(5)
C1 C2 1.518(5)
C2 C4 1.520(5)
C2 C3 1.560(5)
C3 C6 1.534(5)
C3 C5 1.503(5)
